data_7152060
loop_
_publ_author_name
'Wang, Jian-Rong'
'Liu, Hai-Li'
'Kurt\'an, Tibor'
'M\'andi, Attila'
'Antus, S\'andor'
'Li, Jia'
'Zhang, Hai-Yan'
'Guo, Yue-Wei'

_publ_section_title
;
 Protolimonoids and norlimonoids from the stem bark of Toona ciliata var.
 pubescens.
;
_journal_issue 22
_journal_name_full 'Organic &amp; biomolecular chemistry'
_journal_page_first 7685
_journal_page_last 7696
_journal_paper_doi 10.1039/c1ob06150j
_journal_volume 9
_journal_year 2011
_chemical_absolute_configuration ad
_chemical_formula_sum 'C28 H38 O8'
_chemical_formula_weight 502.58
_chemical_name_systematic
;
?
;
_space_group_IT_number 19
_symmetry_cell_setting orthorhombic
_symmetry_space_group_name_Hall 'P 2ac 2ab'
_symmetry_space_group_name_H-M 'P 21 21 21'
_atom_sites_solution_hydrogens geom
_atom_sites_solution_primary direct
_atom_sites_solution_secondary difmap
_audit_creation_method SHELXL-97
_cell_angle_alpha 90.00
_cell_angle_beta 90.00
_cell_angle_gamma 90.00
_cell_formula_units_Z 4
_cell_length_a 7.1487(8)
_cell_length_b 13.2022(14)
_cell_length_c 28.639(3)
_cell_measurement_reflns_used 1883
_cell_measurement_temperature 293(2)
_cell_measurement_theta_max 47.399
_cell_measurement_theta_min 5.266
_cell_volume 2702.9(5)
_computing_cell_refinement 'Bruker SMART'
_computing_data_collection 'Bruker SMART'
_computing_data_reduction 'Bruker SHELXTL'
_computing_molecular_graphics 'Bruker SHELXTL'
_computing_publication_material 'Bruker SHELXTL'
_computing_structure_refinement 'SHELXL-97 (Sheldrick, 1997)'
_computing_structure_solution 'SHELXS-97 (Sheldrick, 1990)'
_diffrn_ambient_temperature 293(2)
_diffrn_measured_fraction_theta_full 0.999
_diffrn_measured_fraction_theta_max 0.999
_diffrn_measurement_device_type 'CCD area detector'
_diffrn_measurement_method 'phi and omega scans'
_diffrn_radiation_monochromator graphite
_diffrn_radiation_source 'fine-focus sealed tube'
_diffrn_radiation_type MoK\a
_diffrn_radiation_wavelength 0.71073
_diffrn_reflns_av_R_equivalents 0.0774
_diffrn_reflns_av_sigmaI/netI 0.0649
_diffrn_reflns_limit_h_max 8
_diffrn_reflns_limit_h_min -8
_diffrn_reflns_limit_k_max 15
_diffrn_reflns_limit_k_min -15
_diffrn_reflns_limit_l_max 31
_diffrn_reflns_limit_l_min -34
_diffrn_reflns_number 14115
_diffrn_reflns_theta_full 25.50
_diffrn_reflns_theta_max 25.50
_diffrn_reflns_theta_min 2.10
_exptl_absorpt_coefficient_mu 0.090
_exptl_absorpt_correction_T_max 1.00000
_exptl_absorpt_correction_T_min 0.80505
_exptl_absorpt_correction_type empirical
_exptl_absorpt_process_details sadabs
_exptl_crystal_colour colorless
_exptl_crystal_density_diffrn 1.235
_exptl_crystal_density_method 'not measured'
_exptl_crystal_description prismatic
_exptl_crystal_F_000 1080
_exptl_crystal_size_max 0.280
_exptl_crystal_size_mid 0.265
_exptl_crystal_size_min 0.137
_refine_diff_density_max 0.131
_refine_diff_density_min -0.130
_refine_diff_density_rms 0.031
_refine_ls_abs_structure_details 'Flack H D (1983), Acta Cryst. A39, 876-881'
_refine_ls_abs_structure_Flack -10(10)
_refine_ls_extinction_coef 0.0007(3)
_refine_ls_extinction_expression Fc^*^=kFc[1+0.001xFc^2^\l^3^/sin(2\q)]^-1/4^
_refine_ls_extinction_method SHELXL
_refine_ls_goodness_of_fit_ref 0.857
_refine_ls_hydrogen_treatment constr
_refine_ls_matrix_type full
_refine_ls_number_parameters 334
_refine_ls_number_reflns 2887
_refine_ls_number_restraints 0
_refine_ls_restrained_S_all 0.857
_refine_ls_R_factor_all 0.0785
_refine_ls_R_factor_gt 0.0415
_refine_ls_shift/su_max 0.024
_refine_ls_shift/su_mean 0.002
_refine_ls_structure_factor_coef Fsqd
_refine_ls_weighting_details 'calc w=1/[\s^2^(Fo^2^)+(0.0426P)^2^+0.0000P] where P=(Fo^2^+2Fc^2^)/3'
_refine_ls_weighting_scheme calc
_refine_ls_wR_factor_gt 0.0847
_refine_ls_wR_factor_ref 0.0941
_reflns_number_gt 1662
_reflns_number_total 2887
_reflns_threshold_expression >2sigma(I)
_cod_data_source_file c1ob06150j.txt
_cod_data_source_block cd29465
_cod_depositor_comments
;
The following automatic conversions were performed:

'_symmetry_cell_setting' value 'Orthorhombic' changed to
'orthorhombic' according to
/home/saulius/struct/CIF-dictionaries/cif_core.dic dictionary named
'cif_core.dic' version 2.4.1 from 2010-06-29.

Automatic conversion script
Id: cif_fix_values 1715 2011-07-08 13:25:40Z adriana 
;
_cod_original_sg_symbol_H-M P2(1)2(1)2(1)
_cod_database_code 7152060

loop_
_symmetry_equiv_pos_as_xyz
'x, y, z'
'-x+1/2, -y, z+1/2'
'-x, y+1/2, -z+1/2'
'x+1/2, -y+1/2, -z'

loop_
_atom_site_label
_atom_site_type_symbol
_atom_site_fract_x
_atom_site_fract_y
_atom_site_fract_z
_atom_site_U_iso_or_equiv
_atom_site_adp_type
_atom_site_occupancy
_atom_site_symmetry_multiplicity
_atom_site_calc_flag
_atom_site_refinement_flags
O1 O 0.7716(5) 1.3120(2) 0.19030(11) 0.1029(11) Uani 1 1 d .
O2 O 0.3950(4) 0.66901(18) 0.15580(9) 0.0681(7) Uani 1 1 d .
O3 O 0.3733(4) 1.07821(17) 0.07802(8) 0.0597(7) Uani 1 1 d .
O4 O 0.0688(5) 1.0383(3) 0.08659(11) 0.0967(11) Uani 1 1 d .
O5 O 0.5739(3) 0.90397(16) 0.07493(7) 0.0468(6) Uani 1 1 d .
O6 O 0.3561(5) 0.8676(2) 0.02015(9) 0.0853(9) Uani 1 1 d .
O7 O 0.9100(5) 0.4813(2) 0.08881(10) 0.0848(9) Uani 1 1 d .
O8 O 0.9834(4) 0.51936(18) 0.16223(9) 0.0712(8) Uani 1 1 d .
C1 C 0.8501(5) 1.0523(3) 0.19891(12) 0.0615(11) Uani 1 1 d .
H1 H 0.9392 1.0062 0.2094 0.074 Uiso 1 1 calc R
C2 C 0.8976(6) 1.1490(3) 0.19495(13) 0.0713(12) Uani 1 1 d .
H2 H 1.0180 1.1696 0.2028 0.086 Uiso 1 1 calc R
C3 C 0.7607(7) 1.2239(3) 0.17820(14) 0.0716(12) Uani 1 1 d .
C4 C 0.6077(6) 1.1890(3) 0.14462(12) 0.0588(10) Uani 1 1 d .
C5 C 0.6017(5) 1.0706(2) 0.14097(10) 0.0450(8) Uani 1 1 d .
H5 H 0.6977 1.0523 0.1180 0.054 Uiso 1 1 calc R
C6 C 0.4169(5) 1.0279(2) 0.12179(11) 0.0463(9) Uani 1 1 d .
H6 H 0.3161 1.0394 0.1443 0.056 Uiso 1 1 calc R
C7 C 0.4331(5) 0.9149(2) 0.11107(10) 0.0436(8) Uani 1 1 d .
H7 H 0.3128 0.8901 0.0993 0.052 Uiso 1 1 calc R
C8 C 0.4909(4) 0.8522(2) 0.15326(10) 0.0411(8) Uani 1 1 d .
C9 C 0.6700(5) 0.8987(2) 0.17519(10) 0.0440(8) Uani 1 1 d .
H9 H 0.7636 0.8949 0.1503 0.053 Uiso 1 1 calc R
C10 C 0.6569(5) 1.0141(2) 0.18709(11) 0.0477(9) Uani 1 1 d .
C11 C 0.7458(6) 0.8287(3) 0.21344(11) 0.0609(11) Uani 1 1 d .
H11A H 0.6535 0.8242 0.2382 0.073 Uiso 1 1 calc R
H11B H 0.8575 0.8591 0.2266 0.073 Uiso 1 1 calc R
C12 C 0.7935(5) 0.7209(2) 0.19699(11) 0.0519(9) Uani 1 1 d .
H12A H 0.9275 0.7107 0.1996 0.062 Uiso 1 1 calc R
H12B H 0.7327 0.6726 0.2175 0.062 Uiso 1 1 calc R
C13 C 0.7339(5) 0.6994(2) 0.14669(11) 0.0433(8) Uani 1 1 d .
C14 C 0.5372(4) 0.7409(3) 0.13975(11) 0.0452(9) Uani 1 1 d .
C15 C 0.4383(6) 0.6740(3) 0.10684(14) 0.0622(11) Uani 1 1 d .
H15 H 0.3477 0.7018 0.0846 0.075 Uiso 1 1 calc R
C16 C 0.5655(6) 0.5881(3) 0.09310(13) 0.0676(11) Uani 1 1 d .
H16A H 0.6296 0.6022 0.0640 0.081 Uiso 1 1 calc R
H16B H 0.4970 0.5250 0.0902 0.081 Uiso 1 1 calc R
C17 C 0.7015(5) 0.5850(2) 0.13399(12) 0.0524(9) Uani 1 1 d .
H17 H 0.6363 0.5534 0.1604 0.063 Uiso 1 1 calc R
C18 C 0.8765(5) 0.7391(2) 0.11056(11) 0.0491(9) Uani 1 1 d .
H18A H 0.8848 0.8115 0.1128 0.074 Uiso 1 1 calc R
H18B H 0.8365 0.7206 0.0797 0.074 Uiso 1 1 calc R
H18C H 0.9970 0.7098 0.1167 0.074 Uiso 1 1 calc R
C19 C 0.5316(5) 1.0393(3) 0.22963(11) 0.0627(11) Uani 1 1 d .
H19A H 0.5520 0.9901 0.2538 0.094 Uiso 1 1 calc R
H19B H 0.4026 1.0380 0.2203 0.094 Uiso 1 1 calc R
H19C H 0.5626 1.1055 0.2412 0.094 Uiso 1 1 calc R
C20 C 0.8731(6) 0.5239(3) 0.12457(15) 0.0586(10) Uani 1 1 d .
C21 C 0.1926(7) 1.0764(4) 0.06376(15) 0.0740(13) Uani 1 1 d .
C22 C 0.1689(8) 1.1239(4) 0.01725(15) 0.1139(19) Uani 1 1 d .
H22A H 0.0435 1.1129 0.0064 0.171 Uiso 1 1 calc R
H22B H 0.2557 1.0942 -0.0044 0.171 Uiso 1 1 calc R
H22C H 0.1923 1.1953 0.0196 0.171 Uiso 1 1 calc R
C23 C 0.5165(7) 0.8833(3) 0.03065(13) 0.0603(11) Uani 1 1 d .
C24 C 0.6780(7) 0.8830(3) -0.00209(12) 0.0956(16) Uani 1 1 d .
H24A H 0.6998 0.8152 -0.0130 0.143 Uiso 1 1 calc R
H24B H 0.7874 0.9074 0.0138 0.143 Uiso 1 1 calc R
H24C H 0.6510 0.9262 -0.0282 0.143 Uiso 1 1 calc R
C25 C 1.1452(6) 0.4553(3) 0.15905(15) 0.0864(13) Uani 1 1 d .
H25A H 1.1142 0.3886 0.1699 0.130 Uiso 1 1 calc R
H25B H 1.2438 0.4828 0.1780 0.130 Uiso 1 1 calc R
H25C H 1.1860 0.4518 0.1271 0.130 Uiso 1 1 calc R
C28 C 0.6729(6) 1.2342(3) 0.09738(13) 0.0818(14) Uani 1 1 d .
H28A H 0.6909 1.3059 0.1007 0.123 Uiso 1 1 calc R
H28B H 0.5796 1.2216 0.0740 0.123 Uiso 1 1 calc R
H28C H 0.7886 1.2031 0.0882 0.123 Uiso 1 1 calc R
C29 C 0.4233(6) 1.2388(3) 0.15913(14) 0.0823(13) Uani 1 1 d .
H29A H 0.3804 1.2092 0.1878 0.123 Uiso 1 1 calc R
H29B H 0.3314 1.2282 0.1352 0.123 Uiso 1 1 calc R
H29C H 0.4426 1.3101 0.1635 0.123 Uiso 1 1 calc R
C30 C 0.3196(5) 0.8515(3) 0.18661(12) 0.0602(10) Uani 1 1 d .
H30A H 0.2848 0.9199 0.1940 0.090 Uiso 1 1 calc R
H30B H 0.3515 0.8162 0.2148 0.090 Uiso 1 1 calc R
H30C H 0.2166 0.8179 0.1717 0.090 Uiso 1 1 calc R

loop_
_atom_site_aniso_label
_atom_site_aniso_U_11
_atom_site_aniso_U_22
_atom_site_aniso_U_33
_atom_site_aniso_U_23
_atom_site_aniso_U_13
_atom_site_aniso_U_12
O1 0.132(3) 0.062(2) 0.114(2) -0.0258(18) 0.005(2) -0.022(2)
O2 0.0549(16) 0.0627(16) 0.087(2) -0.0009(14) 0.0122(16) -0.0163(14)
O3 0.0723(19) 0.0577(15) 0.0490(14) 0.0041(12) -0.0058(14) 0.0134(14)
O4 0.0580(19) 0.146(3) 0.086(2) 0.004(2) -0.0096(19) 0.024(2)
O5 0.0496(14) 0.0559(14) 0.0351(12) -0.0067(11) 0.0053(12) 0.0080(12)
O6 0.093(2) 0.111(2) 0.0518(17) -0.0133(15) -0.0178(18) -0.008(2)
O7 0.097(2) 0.081(2) 0.0765(19) -0.0060(16) -0.0012(19) 0.0236(18)
O8 0.0686(18) 0.0576(17) 0.087(2) -0.0008(14) -0.0200(17) 0.0122(14)
C1 0.052(2) 0.067(3) 0.065(3) -0.026(2) -0.008(2) 0.002(2)
C2 0.057(3) 0.082(3) 0.075(3) -0.030(2) 0.007(2) -0.020(3)
C3 0.091(3) 0.057(3) 0.066(3) -0.012(2) 0.015(3) -0.010(3)
C4 0.074(3) 0.048(2) 0.054(2) -0.0069(18) 0.014(2) -0.005(2)
C5 0.049(2) 0.044(2) 0.0421(19) -0.0072(15) 0.0084(18) 0.0047(17)
C6 0.048(2) 0.052(2) 0.0387(18) -0.0018(16) 0.0046(17) 0.0056(19)
C7 0.040(2) 0.051(2) 0.0390(18) -0.0016(16) 0.0026(17) -0.0004(17)
C8 0.0382(19) 0.048(2) 0.0369(17) -0.0006(16) 0.0012(16) -0.0053(17)
C9 0.041(2) 0.054(2) 0.0367(17) -0.0040(16) -0.0038(16) 0.0034(17)
C10 0.045(2) 0.054(2) 0.044(2) -0.0094(16) 0.0047(18) 0.0029(18)
C11 0.071(3) 0.068(3) 0.044(2) -0.0090(19) -0.012(2) 0.005(2)
C12 0.057(2) 0.054(2) 0.044(2) 0.0109(17) -0.0020(19) -0.0062(19)
C13 0.045(2) 0.044(2) 0.041(2) 0.0021(16) -0.0006(18) -0.0012(16)
C14 0.040(2) 0.051(2) 0.045(2) 0.0009(17) 0.0014(18) -0.0130(17)
C15 0.055(2) 0.060(3) 0.072(3) -0.009(2) -0.019(2) -0.003(2)
C16 0.075(3) 0.046(2) 0.081(3) -0.012(2) -0.024(3) -0.007(2)
C17 0.056(2) 0.044(2) 0.058(2) 0.0045(17) -0.001(2) -0.0044(19)
C18 0.050(2) 0.045(2) 0.053(2) 0.0002(16) 0.0056(19) 0.0024(18)
C19 0.067(3) 0.080(3) 0.040(2) -0.0144(19) 0.004(2) 0.001(2)
C20 0.071(3) 0.040(2) 0.065(3) 0.004(2) -0.007(3) 0.003(2)
C21 0.073(3) 0.085(3) 0.064(3) -0.001(2) -0.017(3) 0.033(3)
C22 0.136(5) 0.126(4) 0.079(3) 0.020(3) -0.039(3) 0.038(4)
C23 0.080(3) 0.059(3) 0.041(2) -0.0054(18) -0.003(2) 0.009(2)
C24 0.113(4) 0.128(4) 0.046(2) -0.005(2) 0.024(3) 0.023(3)
C25 0.070(3) 0.073(3) 0.116(4) 0.012(3) -0.011(3) 0.017(3)
C28 0.109(4) 0.060(3) 0.076(3) 0.008(2) 0.013(3) -0.006(3)
C29 0.094(3) 0.061(3) 0.091(3) -0.024(2) 0.016(3) 0.011(3)
C30 0.051(2) 0.073(3) 0.056(2) -0.0026(19) 0.0142(19) -0.006(2)

loop_
_atom_type_symbol
_atom_type_description
_atom_type_scat_dispersion_real
_atom_type_scat_dispersion_imag
_atom_type_scat_source
C C 0.0033 0.0000 'International Tables Vol C Tables 4.2.6.8 and 6.1.1.4'
H H 0.0000 0.0000 'International Tables Vol C Tables 4.2.6.8 and 6.1.1.4'
O O 0.0106 0.0000 'International Tables Vol C Tables 4.2.6.8 and 6.1.1.4'

loop_
_geom_angle_atom_site_label_1
_geom_angle_atom_site_label_2
_geom_angle_atom_site_label_3
_geom_angle
C15 O2 C14 61.0(2)
C21 O3 C6 117.2(3)
C23 O5 C7 118.4(3)
C20 O8 C25 116.8(3)
C2 C1 C10 122.5(4)
C2 C1 H1 118.8
C10 C1 H1 118.8
C1 C2 C3 120.3(4)
C1 C2 H2 119.8
C3 C2 H2 119.9
O1 C3 C2 120.5(4)
O1 C3 C4 120.9(4)
C2 C3 C4 118.6(3)
C3 C4 C29 108.4(3)
C3 C4 C28 102.6(3)
C29 C4 C28 109.3(3)
C3 C4 C5 111.2(3)
C29 C4 C5 115.0(3)
C28 C4 C5 109.5(3)
C6 C5 C10 110.0(3)
C6 C5 C4 114.4(3)
C10 C5 C4 114.3(3)
C6 C5 H5 105.8
C10 C5 H5 105.8
C4 C5 H5 105.8
O3 C6 C7 106.8(2)
O3 C6 C5 109.0(3)
C7 C6 C5 111.4(3)
O3 C6 H6 109.9
C7 C6 H6 109.9
C5 C6 H6 109.9
O5 C7 C8 108.9(2)
O5 C7 C6 107.1(2)
C8 C7 C6 113.1(3)
O5 C7 H7 109.2
C8 C7 H7 109.2
C6 C7 H7 109.2
C7 C8 C9 109.3(3)
C7 C8 C30 106.1(3)
C9 C8 C30 113.8(2)
C7 C8 C14 112.0(2)
C9 C8 C14 107.4(3)
C30 C8 C14 108.4(3)
C11 C9 C8 110.0(3)
C11 C9 C10 116.9(3)
C8 C9 C10 115.1(3)
C11 C9 H9 104.4
C8 C9 H9 104.4
C10 C9 H9 104.4
C1 C10 C19 106.3(3)
C1 C10 C9 108.6(3)
C19 C10 C9 114.6(3)
C1 C10 C5 105.1(3)
C19 C10 C5 114.5(3)
C9 C10 C5 107.2(2)
C9 C11 C12 114.7(3)
C9 C11 H11A 108.6
C12 C11 H11A 108.6
C9 C11 H11B 108.6
C12 C11 H11B 108.6
H11A C11 H11B 107.6
C13 C12 C11 113.5(3)
C13 C12 H12A 108.9
C11 C12 H12A 108.9
C13 C12 H12B 108.9
C11 C12 H12B 108.9
H12A C12 H12B 107.7
C14 C13 C12 108.3(3)
C14 C13 C18 113.6(3)
C12 C13 C18 112.6(3)
C14 C13 C17 100.3(3)
C12 C13 C17 116.0(3)
C18 C13 C17 105.6(3)
O2 C14 C15 58.6(2)
O2 C14 C13 111.6(3)
C15 C14 C13 108.2(3)
O2 C14 C8 112.7(3)
C15 C14 C8 128.6(3)
C13 C14 C8 120.3(3)
O2 C15 C14 60.4(2)
O2 C15 C16 110.5(3)
C14 C15 C16 109.2(3)
O2 C15 H15 120.7
C14 C15 H15 120.7
C16 C15 H15 120.7
C15 C16 C17 101.8(3)
C15 C16 H16A 111.4
C17 C16 H16A 111.4
C15 C16 H16B 111.4
C17 C16 H16B 111.4
H16A C16 H16B 109.3
C20 C17 C16 113.6(3)
C20 C17 C13 116.1(3)
C16 C17 C13 104.3(3)
C20 C17 H17 107.5
C16 C17 H17 107.5
C13 C17 H17 107.5
C13 C18 H18A 109.5
C13 C18 H18B 109.5
H18A C18 H18B 109.5
C13 C18 H18C 109.5
H18A C18 H18C 109.5
H18B C18 H18C 109.5
C10 C19 H19A 109.5
C10 C19 H19B 109.5
H19A C19 H19B 109.5
C10 C19 H19C 109.5
H19A C19 H19C 109.5
H19B C19 H19C 109.5
O7 C20 O8 122.6(4)
O7 C20 C17 126.1(4)
O8 C20 C17 111.3(3)
O4 C21 O3 122.8(4)
O4 C21 C22 125.3(5)
O3 C21 C22 111.9(5)
C21 C22 H22A 109.5
C21 C22 H22B 109.5
H22A C22 H22B 109.5
C21 C22 H22C 109.5
H22A C22 H22C 109.5
H22B C22 H22C 109.5
O6 C23 O5 123.7(4)
O6 C23 C24 125.6(4)
O5 C23 C24 110.7(4)
C23 C24 H24A 109.5
C23 C24 H24B 109.5
H24A C24 H24B 109.5
C23 C24 H24C 109.5
H24A C24 H24C 109.5
H24B C24 H24C 109.5
O8 C25 H25A 109.5
O8 C25 H25B 109.5
H25A C25 H25B 109.5
O8 C25 H25C 109.5
H25A C25 H25C 109.5
H25B C25 H25C 109.5
C4 C28 H28A 109.5
C4 C28 H28B 109.5
H28A C28 H28B 109.5
C4 C28 H28C 109.5
H28A C28 H28C 109.5
H28B C28 H28C 109.5
C4 C29 H29A 109.5
C4 C29 H29B 109.5
H29A C29 H29B 109.5
C4 C29 H29C 109.5
H29A C29 H29C 109.5
H29B C29 H29C 109.5
C8 C30 H30A 109.5
C8 C30 H30B 109.5
H30A C30 H30B 109.5
C8 C30 H30C 109.5
H30A C30 H30C 109.5
H30B C30 H30C 109.5

loop_
_geom_bond_atom_site_label_1
_geom_bond_atom_site_label_2
_geom_bond_distance
O1 C3 1.217(4)
O2 C15 1.437(4)
O2 C14 1.464(4)
O3 C21 1.355(5)
O3 C6 1.453(4)
O4 C21 1.210(5)
O5 C23 1.361(4)
O5 C7 1.451(4)
O6 C23 1.203(5)
O7 C20 1.198(4)
O8 C20 1.337(4)
O8 C25 1.436(5)
C1 C2 1.327(5)
C1 C10 1.509(5)
C1 H1 0.9300
C2 C3 1.471(6)
C2 H2 0.9300
C3 C4 1.528(6)
C4 C29 1.530(5)
C4 C28 1.551(5)
C4 C5 1.567(4)
C5 C6 1.538(5)
C5 C10 1.567(4)
C5 H5 0.9800
C6 C7 1.527(4)
C6 H6 0.9800
C7 C8 1.522(4)
C7 H7 0.9800
C8 C9 1.552(4)
C8 C30 1.553(4)
C8 C14 1.556(4)
C9 C11 1.532(4)
C9 C10 1.564(4)
C9 H9 0.9800
C10 C19 1.548(4)
C11 C12 1.537(4)
C11 H11A 0.9700
C11 H11B 0.9700
C12 C13 1.529(4)
C12 H12A 0.9700
C12 H12B 0.9700
C13 C14 1.522(4)
C13 C18 1.544(4)
C13 C17 1.571(4)
C14 C15 1.472(5)
C15 C16 1.506(5)
C15 H15 0.9800
C16 C17 1.522(5)
C16 H16A 0.9700
C16 H16B 0.9700
C17 C20 1.493(5)
C17 H17 0.9800
C18 H18A 0.9600
C18 H18B 0.9600
C18 H18C 0.9600
C19 H19A 0.9600
C19 H19B 0.9600
C19 H19C 0.9600
C21 C22 1.482(5)
C22 H22A 0.9600
C22 H22B 0.9600
C22 H22C 0.9600
C23 C24 1.488(5)
C24 H24A 0.9600
C24 H24B 0.9600
C24 H24C 0.9600
C25 H25A 0.9600
C25 H25B 0.9600
C25 H25C 0.9600
C28 H28A 0.9600
C28 H28B 0.9600
C28 H28C 0.9600
C29 H29A 0.9600
C29 H29B 0.9600
C29 H29C 0.9600
C30 H30A 0.9600
C30 H30B 0.9600
C30 H30C 0.9600

loop_
_geom_torsion_atom_site_label_1
_geom_torsion_atom_site_label_2
_geom_torsion_atom_site_label_3
_geom_torsion_atom_site_label_4
_geom_torsion
C10 C1 C2 C3 -0.4(6)
C1 C2 C3 O1 152.0(4)
C1 C2 C3 C4 -29.2(5)
O1 C3 C4 C29 -43.0(5)
C2 C3 C4 C29 138.3(4)
O1 C3 C4 C28 72.6(5)
C2 C3 C4 C28 -106.2(4)
O1 C3 C4 C5 -170.4(4)
C2 C3 C4 C5 10.8(5)
C3 C4 C5 C6 160.7(3)
C29 C4 C5 C6 36.9(4)
C28 C4 C5 C6 -86.7(4)
C3 C4 C5 C10 32.5(4)
C29 C4 C5 C10 -91.3(4)
C28 C4 C5 C10 145.2(3)
C21 O3 C6 C7 80.7(4)
C21 O3 C6 C5 -158.9(3)
C10 C5 C6 O3 -177.5(2)
C4 C5 C6 O3 52.3(3)
C10 C5 C6 C7 -59.8(3)
C4 C5 C6 C7 169.9(2)
C23 O5 C7 C8 132.2(3)
C23 O5 C7 C6 -105.2(3)
O3 C6 C7 O5 56.5(3)
C5 C6 C7 O5 -62.5(3)
O3 C6 C7 C8 176.4(3)
C5 C6 C7 C8 57.5(4)
O5 C7 C8 C9 66.9(3)
C6 C7 C8 C9 -52.0(3)
O5 C7 C8 C30 -170.0(2)
C6 C7 C8 C30 71.1(4)
O5 C7 C8 C14 -52.0(3)
C6 C7 C8 C14 -170.8(3)
C7 C8 C9 C11 -172.2(3)
C30 C8 C9 C11 69.4(3)
C14 C8 C9 C11 -50.5(3)
C7 C8 C9 C10 53.1(3)
C30 C8 C9 C10 -65.3(4)
C14 C8 C9 C10 174.8(2)
C2 C1 C10 C19 -79.9(4)
C2 C1 C10 C9 156.4(3)
C2 C1 C10 C5 41.9(4)
C11 C9 C10 C1 59.6(4)
C8 C9 C10 C1 -169.0(3)
C11 C9 C10 C19 -59.1(4)
C8 C9 C10 C19 72.4(3)
C11 C9 C10 C5 172.7(3)
C8 C9 C10 C5 -55.9(3)
C6 C5 C10 C1 172.8(3)
C4 C5 C10 C1 -56.9(3)
C6 C5 C10 C19 -70.9(3)
C4 C5 C10 C19 59.4(4)
C6 C5 C10 C9 57.3(3)
C4 C5 C10 C9 -172.4(3)
C8 C9 C11 C12 58.2(4)
C10 C9 C11 C12 -168.1(3)
C9 C11 C12 C13 -7.1(5)
C11 C12 C13 C14 -44.3(4)
C11 C12 C13 C18 82.2(4)
C11 C12 C13 C17 -156.1(3)
C15 O2 C14 C13 -98.7(3)
C15 O2 C14 C8 122.4(3)
C12 C13 C14 O2 -83.7(3)
C18 C13 C14 O2 150.4(3)
C17 C13 C14 O2 38.2(3)
C12 C13 C14 C15 -146.3(3)
C18 C13 C14 C15 87.8(3)
C17 C13 C14 C15 -24.4(3)
C12 C13 C14 C8 51.7(4)
C18 C13 C14 C8 -74.2(4)
C17 C13 C14 C8 173.6(3)
C7 C8 C14 O2 -108.3(3)
C9 C8 C14 O2 131.7(3)
C30 C8 C14 O2 8.4(4)
C7 C8 C14 C15 -41.1(5)
C9 C8 C14 C15 -161.1(3)
C30 C8 C14 C15 75.6(4)
C7 C8 C14 C13 116.8(3)
C9 C8 C14 C13 -3.1(4)
C30 C8 C14 C13 -126.5(3)
C14 O2 C15 C16 101.0(3)
C13 C14 C15 O2 104.6(3)
C8 C14 C15 O2 -95.3(4)
O2 C14 C15 C16 -103.2(3)
C13 C14 C15 C16 1.4(4)
C8 C14 C15 C16 161.5(3)
O2 C15 C16 C17 -41.6(4)
C14 C15 C16 C17 23.1(4)
C15 C16 C17 C20 -165.5(3)
C15 C16 C17 C13 -38.1(3)
C14 C13 C17 C20 164.5(3)
C12 C13 C17 C20 -79.2(4)
C18 C13 C17 C20 46.2(4)
C14 C13 C17 C16 38.7(3)
C12 C13 C17 C16 155.0(3)
C18 C13 C17 C16 -79.6(3)
C25 O8 C20 O7 -3.6(5)
C25 O8 C20 C17 174.6(3)
C16 C17 C20 O7 1.3(5)
C13 C17 C20 O7 -119.6(4)
C16 C17 C20 O8 -176.9(3)
C13 C17 C20 O8 62.2(4)
C6 O3 C21 O4 2.7(6)
C6 O3 C21 C22 -176.0(3)
C7 O5 C23 O6 -4.6(5)
C7 O5 C23 C24 175.4(3)
